data_7707390
loop_
_publ_author_name
'Dissem, Nour'
'Essalhi, Mohamed'
'Ferhi, Najmeddine'
'Abidi, Adela'
'Maris, Thierry'
'Duong, Adam'

_publ_section_title
;
 Flexible and porous 2D layered structures based on mixed-linker
 metal-organic frameworks for gas sorption studies.
;
_journal_issue 25
_journal_name_full 'Dalton transactions (Cambridge, England : 2003)'
_journal_page_first 8727
_journal_page_last 8735
_journal_paper_doi 10.1039/d1dt00426c
_journal_volume 50
_journal_year 2021
_chemical_formula_moiety 'C44 H44 Cu N4 O8'
_chemical_formula_sum 'C44 H44 Cu N4 O8'
_chemical_formula_weight 820.37
_space_group_crystal_system triclinic
_space_group_IT_number 2
_space_group_name_Hall '-P 1'
_space_group_name_H-M_alt 'P -1'
_atom_sites_solution_hydrogens mixed
_atom_sites_solution_primary dual
_audit_creation_date 2020-01-27
_audit_creation_method
;
Olex2 1.3
(compiled Nov 21 2019 18:26:39 for OlexSys, GUI svn.r6003)
;
_audit_update_record
;
2020-11-22 deposited with the CCDC.	2021-05-13 downloaded from the CCDC.
;
_cell_angle_alpha 81.516(2)
_cell_angle_beta 80.992(2)
_cell_angle_gamma 72.616(2)
_cell_formula_units_Z 1
_cell_length_a 7.5883(4)
_cell_length_b 9.4777(5)
_cell_length_c 16.8623(10)
_cell_measurement_reflns_used 9950
_cell_measurement_temperature 100
_cell_measurement_theta_max 69.966
_cell_measurement_theta_min 4.918
_cell_volume 1136.51(11)
_computing_cell_refinement
;
SAINT (2019) V8.40A; Integration Software for Single Crystal Data.
Bruker AXS Inc., Madison, WI 53719-1173.
;
_computing_data_collection
;
APEX 3 (2019) Bruker AXS Inc., Madison, WI 53719-1173.
;
_computing_data_reduction
;
SAINT (2019) V8.40A; Integration Software for Single Crystal Data.
Bruker AXS Inc., Madison, WI 53719-1173.
;
_computing_molecular_graphics 'Olex2 1.3 (Dolomanov et al., 2009)'
_computing_publication_material 'Olex2 1.3 (Dolomanov et al., 2009)'
_computing_structure_refinement 'XL  (Sheldrick, 2008)'
_computing_structure_solution 'SHELXT 2014/5 (Sheldrick, 2014)'
_diffrn_ambient_temperature 100
_diffrn_detector 'CCD area detector'
_diffrn_detector_area_resol_mean 8.3
_diffrn_detector_type 'Bruker APEX2 CCD'
_diffrn_measured_fraction_theta_full 0.978
_diffrn_measured_fraction_theta_max 0.975
_diffrn_measurement_device 'three-circle diffractometer'
_diffrn_measurement_device_type 'Bruker Smart APEX'
_diffrn_measurement_method '\w scans'
_diffrn_radiation_collimation 'Focusing mirrors'
_diffrn_radiation_monochromator 'Quazar MX Mirror Optics'
_diffrn_radiation_probe x-ray
_diffrn_radiation_type CuK\a
_diffrn_radiation_wavelength 1.54178
_diffrn_reflns_av_R_equivalents 0.0259
_diffrn_reflns_av_unetI/netI 0.0173
_diffrn_reflns_Laue_measured_fraction_full 0.978
_diffrn_reflns_Laue_measured_fraction_max 0.975
_diffrn_reflns_limit_h_max 9
_diffrn_reflns_limit_h_min -9
_diffrn_reflns_limit_k_max 11
_diffrn_reflns_limit_k_min -11
_diffrn_reflns_limit_l_max 18
_diffrn_reflns_limit_l_min -20
_diffrn_reflns_number 23181
_diffrn_reflns_point_group_measured_fraction_full 0.978
_diffrn_reflns_point_group_measured_fraction_max 0.975
_diffrn_reflns_theta_full 67.679
_diffrn_reflns_theta_max 70.108
_diffrn_reflns_theta_min 4.918
_diffrn_source 'Microfocus Source'
_diffrn_source_target Cu
_diffrn_source_type 'Incoatec I\mS High Brilliance Microsource'
_exptl_absorpt_coefficient_mu 1.107
_exptl_absorpt_correction_T_max 0.5220
_exptl_absorpt_correction_T_min 0.3966
_exptl_absorpt_correction_type multi-scan
_exptl_absorpt_process_details
;
SADABS-2016/2 (Bruker,2016/2) was used for absorption correction.
wR2(int) was 0.0748 before and 0.0403 after correction.
The Ratio of minimum to maximum transmission is 0.7598.
The \l/2 correction factor is Not present.
;
_exptl_crystal_colour 'clear light orange'
_exptl_crystal_colour_lustre clear
_exptl_crystal_colour_modifier light
_exptl_crystal_colour_primary orange
_exptl_crystal_density_diffrn 1.199
_exptl_crystal_description block
_exptl_crystal_F_000 429
_exptl_crystal_size_max 0.17
_exptl_crystal_size_mid 0.12
_exptl_crystal_size_min 0.09
_refine_diff_density_max 0.326
_refine_diff_density_min -0.307
_refine_diff_density_rms 0.049
_refine_ls_extinction_method none
_refine_ls_goodness_of_fit_ref 1.047
_refine_ls_hydrogen_treatment mixed
_refine_ls_matrix_type full
_refine_ls_number_parameters 263
_refine_ls_number_reflns 4214
_refine_ls_number_restraints 0
_refine_ls_restrained_S_all 1.047
_refine_ls_R_factor_all 0.0343
_refine_ls_R_factor_gt 0.0333
_refine_ls_shift/su_max 0.000
_refine_ls_shift/su_mean 0.000
_refine_ls_structure_factor_coef Fsqd
_refine_ls_weighting_details 'w=1/[\s^2^(Fo^2^)+(0.0553P)^2^+0.4541P] where P=(Fo^2^+2Fc^2^)/3'
_refine_ls_weighting_scheme calc
_refine_ls_wR_factor_gt 0.0923
_refine_ls_wR_factor_ref 0.0938
_reflns_Friedel_coverage 0.000
_reflns_number_gt 4041
_reflns_number_total 4214
_reflns_threshold_expression 'I > 2\s(I)'
_cod_data_source_file d1dt00426c2.cif
_cod_data_source_block ada251
_cod_depositor_comments
;
The following automatic conversions were performed:

data item '_diffrn_radiation_probe' value 'X-ray' was changed to
'x-ray' in accordance with the
/home/data/users/saulius/crontab/automatic-downloads/rss-feeds/RSC/lib/dictionaries/cif_core.dic
dictionary named 'cif_core.dic' version 2.4.2 last updated on
2011-04-26.

Automatic conversion script
Id: cif_fix_values 7556 2019-12-06 15:28:31Z antanas 

 Adding full bibliography for 7707385--7707390.cif.
;
_cod_database_code 7707390
_shelx_shelxl_version_number 2018/3
_shelx_space_group_comment
;
The symmetry employed for this shelxl refinement is uniquely defined
by the following loop, which should always be used as a source of
symmetry information in preference to the above space-group names.
They are only intended as comments.
;
_shelx_estimated_absorpt_t_max 0.907
_shelx_estimated_absorpt_t_min 0.834
_olex2_refinement_description
;
1. Fixed Uiso
 At 1.2 times of:
  All C(H) groups, All C(H,H) groups, All N(H) groups
2.a Ternary CH refined with riding coordinates:
 N1(H1), N2(H2A)
2.b Secondary CH2 refined with riding coordinates:
 C18(H18A,H18B), C19(H19A,H19B), C20(H20A,H20B), C21(H21A,H21B), C22(H22A,H22B)
2.c Aromatic/amide H refined with riding coordinates:
 C1(H1A), C5(H5), C6(H6), C8(H8), C9(H9), C12(H12), C13(H13), C15(H15), C16(H16)
;
_smtbx_masks_void_probe_radius 1.2
_smtbx_masks_void_truncation_radius 1.2
_olex2_exptl_crystal_mounting_method 'mounted on a cryoloop'
_olex2_submission_original_sample_id ND1-Act_Cu
_olex2_submission_special_instructions 'No special instructions were received'

loop_
_space_group_symop_operation_xyz
'x, y, z'
'-x, -y, -z'

loop_
_atom_site_label
_atom_site_type_symbol
_atom_site_fract_x
_atom_site_fract_y
_atom_site_fract_z
_atom_site_U_iso_or_equiv
_atom_site_adp_type
_atom_site_occupancy
_atom_site_site_symmetry_order
_atom_site_calc_flag
_atom_site_refinement_flags_posn
_atom_site_refinement_flags_adp
_atom_site_refinement_flags_occupancy
_atom_site_disorder_assembly
_atom_site_disorder_group
Cu1 Cu 0.000000 0.000000 0.500000 0.02164(10) Uani 1 2 d S . P . .
O1 O 0.18816(14) 0.15982(11) 0.43907(6) 0.0276(2) Uani 1 1 d . . . . .
O2 O 0.18978(15) 0.39008(11) 0.45525(6) 0.0267(2) Uani 1 1 d . . . . .
O3 O 0.79999(14) 0.65186(12) 0.39683(6) 0.0289(2) Uani 1 1 d . . . . .
O4 O 0.59274(15) 0.87447(11) 0.37380(6) 0.0281(2) Uani 1 1 d . . . . .
N1 N 0.22513(16) -0.16500(13) 0.46450(7) 0.0245(3) Uani 1 1 d . . . . .
H1 H 0.325623 -0.117374 0.441089 0.029 Uiso 1 1 calc R U . . .
N2 N -0.09072(17) -0.00843(13) 0.39506(7) 0.0243(3) Uani 1 1 d . . . . .
H2A H -0.184287 -0.066158 0.408447 0.029 Uiso 1 1 calc R U . . .
C1 C 0.6028(2) 0.60090(16) -0.01122(9) 0.0258(3) Uani 1 1 d . . . . .
H1A H 0.672993 0.670747 -0.019033 0.031 Uiso 1 1 calc R U . . .
C2 C 0.5376(2) 0.55407(15) 0.06715(9) 0.0251(3) Uani 1 1 d . . . . .
C3 C 0.4320(2) 0.45166(16) 0.07854(9) 0.0253(3) Uani 1 1 d . . . . .
C4 C 0.5864(2) 0.60681(16) 0.13777(8) 0.0248(3) Uani 1 1 d . . . . .
C5 C 0.5296(2) 0.75706(17) 0.14988(9) 0.0288(3) Uani 1 1 d . . . . .
H5 H 0.467516 0.828635 0.110251 0.035 Uiso 1 1 calc R U . . .
C6 C 0.5627(2) 0.80313(16) 0.21906(9) 0.0278(3) Uani 1 1 d . . . . .
H6 H 0.520455 0.905603 0.226952 0.033 Uiso 1 1 calc R U . . .
C7 C 0.65758(19) 0.70040(16) 0.27724(8) 0.0238(3) Uani 1 1 d . . . . .
C8 C 0.72190(19) 0.55124(16) 0.26332(9) 0.0251(3) Uani 1 1 d . . . . .
H8 H 0.791274 0.480540 0.301209 0.030 Uiso 1 1 calc R U . . .
C9 C 0.6860(2) 0.50486(16) 0.19508(9) 0.0262(3) Uani 1 1 d . . . . .
H9 H 0.729571 0.402480 0.187002 0.031 Uiso 1 1 calc R U . . .
C10 C 0.68392(19) 0.74822(16) 0.35548(8) 0.0239(3) Uani 1 1 d . . . . .
C11 C 0.3526(2) 0.40509(16) 0.16133(8) 0.0245(3) Uani 1 1 d . . . . .
C12 C 0.2371(2) 0.51211(16) 0.20953(9) 0.0253(3) Uani 1 1 d . . . . .
H12 H 0.196293 0.612565 0.186806 0.030 Uiso 1 1 calc R U . . .
C13 C 0.18130(19) 0.47428(16) 0.28971(9) 0.0242(3) Uani 1 1 d . . . . .
H13 H 0.105255 0.548782 0.322155 0.029 Uiso 1 1 calc R U . . .
C14 C 0.23675(19) 0.32639(15) 0.32304(8) 0.0225(3) Uani 1 1 d . . . . .
C15 C 0.3420(2) 0.21645(16) 0.27426(9) 0.0249(3) Uani 1 1 d . . . . .
H15 H 0.374220 0.114961 0.295953 0.030 Uiso 1 1 calc R U . . .
C16 C 0.3994(2) 0.25604(16) 0.19386(9) 0.0258(3) Uani 1 1 d . . . . .
H16 H 0.471076 0.181195 0.160712 0.031 Uiso 1 1 calc R U . . .
C17 C 0.20006(18) 0.28458(15) 0.41184(9) 0.0228(3) Uani 1 1 d . . . . .
C18 C 0.0684(2) -0.09827(17) 0.34399(9) 0.0285(3) Uani 1 1 d . . . . .
H18A H 0.148936 -0.036048 0.316702 0.034 Uiso 1 1 calc R U . . .
H18B H 0.022506 -0.136574 0.302103 0.034 Uiso 1 1 calc R U . . .
C19 C 0.1777(2) -0.22627(16) 0.39748(9) 0.0281(3) Uani 1 1 d . . . . .
H19A H 0.102469 -0.295682 0.419181 0.034 Uiso 1 1 calc R U . . .
H19B H 0.292592 -0.281454 0.366013 0.034 Uiso 1 1 calc R U . . .
C20 C 0.3038(2) -0.28489(16) 0.52700(10) 0.0288(3) Uani 1 1 d . . . . .
H20A H 0.418021 -0.353933 0.502373 0.035 Uiso 1 1 calc R U . . .
H20B H 0.213046 -0.341907 0.547712 0.035 Uiso 1 1 calc R U . . .
C21 C 0.3502(2) -0.22312(17) 0.59675(10) 0.0303(3) Uani 1 1 d . . . . .
H21A H 0.430832 -0.158042 0.574607 0.036 Uiso 1 1 calc R U . . .
H21B H 0.422853 -0.307004 0.631449 0.036 Uiso 1 1 calc R U . . .
C22 C -0.1835(2) 0.13508(17) 0.35082(9) 0.0293(3) Uani 1 1 d . . . . .
H22A H -0.225061 0.116082 0.301614 0.035 Uiso 1 1 calc R U . . .
H22B H -0.093702 0.194195 0.333851 0.035 Uiso 1 1 calc R U . . .
H2 H 0.194(4) 0.364(3) 0.5057(17) 0.073(8) Uiso 1 1 d . . . . .

loop_
_atom_site_aniso_label
_atom_site_aniso_U_11
_atom_site_aniso_U_22
_atom_site_aniso_U_33
_atom_site_aniso_U_23
_atom_site_aniso_U_13
_atom_site_aniso_U_12
Cu1 0.02519(16) 0.02127(16) 0.01765(17) -0.00018(11) -0.00290(11) -0.00607(11)
O1 0.0350(5) 0.0290(5) 0.0197(5) 0.0012(4) -0.0009(4) -0.0134(4)
O2 0.0370(6) 0.0266(5) 0.0158(5) -0.0007(4) -0.0029(4) -0.0087(4)
O3 0.0305(5) 0.0360(6) 0.0188(5) -0.0040(4) -0.0046(4) -0.0061(4)
O4 0.0341(5) 0.0291(5) 0.0224(5) -0.0047(4) -0.0031(4) -0.0099(4)
N1 0.0263(6) 0.0222(6) 0.0243(7) -0.0018(5) -0.0016(5) -0.0067(5)
N2 0.0293(6) 0.0266(6) 0.0178(6) 0.0007(4) -0.0035(5) -0.0101(5)
C1 0.0322(7) 0.0253(7) 0.0205(7) -0.0002(5) -0.0034(5) -0.0103(6)
C2 0.0310(7) 0.0250(7) 0.0185(7) -0.0011(5) -0.0036(5) -0.0071(6)
C3 0.0309(7) 0.0247(7) 0.0189(7) 0.0003(5) -0.0025(5) -0.0072(6)
C4 0.0302(7) 0.0283(7) 0.0169(7) -0.0003(5) -0.0011(5) -0.0115(6)
C5 0.0382(8) 0.0272(7) 0.0209(7) 0.0027(5) -0.0078(6) -0.0094(6)
C6 0.0364(8) 0.0236(7) 0.0227(8) -0.0019(5) -0.0039(6) -0.0076(6)
C7 0.0267(7) 0.0284(7) 0.0172(7) -0.0011(5) -0.0005(5) -0.0109(6)
C8 0.0279(7) 0.0267(7) 0.0203(7) 0.0020(5) -0.0043(5) -0.0082(6)
C9 0.0320(7) 0.0243(7) 0.0218(7) -0.0015(5) -0.0022(6) -0.0082(6)
C10 0.0257(7) 0.0295(7) 0.0178(7) -0.0013(5) 0.0001(5) -0.0118(6)
C11 0.0304(7) 0.0290(7) 0.0162(7) -0.0002(5) -0.0047(5) -0.0115(6)
C12 0.0311(7) 0.0245(7) 0.0197(7) 0.0016(5) -0.0053(5) -0.0076(6)
C13 0.0264(7) 0.0255(7) 0.0205(7) -0.0032(5) -0.0026(5) -0.0066(5)
C14 0.0251(6) 0.0266(7) 0.0175(7) -0.0006(5) -0.0028(5) -0.0105(5)
C15 0.0313(7) 0.0234(7) 0.0206(7) 0.0001(5) -0.0029(5) -0.0099(6)
C16 0.0325(7) 0.0256(7) 0.0195(7) -0.0044(5) -0.0004(5) -0.0091(6)
C17 0.0217(6) 0.0251(7) 0.0205(7) -0.0002(5) -0.0026(5) -0.0062(5)
C18 0.0346(8) 0.0341(8) 0.0191(7) -0.0046(6) 0.0014(6) -0.0145(6)
C19 0.0305(7) 0.0270(7) 0.0274(8) -0.0073(6) 0.0023(6) -0.0099(6)
C20 0.0281(7) 0.0227(7) 0.0328(8) 0.0022(6) -0.0038(6) -0.0055(5)
C21 0.0290(7) 0.0286(7) 0.0324(8) 0.0066(6) -0.0093(6) -0.0086(6)
C22 0.0348(8) 0.0318(8) 0.0227(8) 0.0057(6) -0.0089(6) -0.0127(6)

loop_
_atom_type_symbol
_atom_type_description
_atom_type_scat_dispersion_real
_atom_type_scat_dispersion_imag
_atom_type_scat_source
C C 0.0181 0.0091 'International Tables Vol C Tables 4.2.6.8 and 6.1.1.4'
H H 0.0000 0.0000 'International Tables Vol C Tables 4.2.6.8 and 6.1.1.4'
Cu Cu -1.9646 0.5888 'International Tables Vol C Tables 4.2.6.8 and 6.1.1.4'
N N 0.0311 0.0180 'International Tables Vol C Tables 4.2.6.8 and 6.1.1.4'
O O 0.0492 0.0322 'International Tables Vol C Tables 4.2.6.8 and 6.1.1.4'

loop_
_geom_angle_atom_site_label_1
_geom_angle_atom_site_label_2
_geom_angle_atom_site_label_3
_geom_angle
_geom_angle_site_symmetry_1
_geom_angle_site_symmetry_3
_geom_angle_publ_flag
O1 Cu1 O1 180.0 2_556 . ?
N1 Cu1 O1 95.75(4) . 2_556 ?
N1 Cu1 O1 84.25(4) . . ?
N1 Cu1 O1 84.25(4) 2_556 2_556 ?
N1 Cu1 O1 95.75(4) 2_556 . ?
N1 Cu1 N1 180.0 2_556 . ?
N2 Cu1 O1 86.45(4) 2_556 . ?
N2 Cu1 O1 93.55(4) 2_556 2_556 ?
N2 Cu1 O1 93.55(4) . . ?
N2 Cu1 O1 86.45(4) . 2_556 ?
N2 Cu1 N1 94.16(5) 2_556 . ?
N2 Cu1 N1 94.16(5) . 2_556 ?
N2 Cu1 N1 85.84(5) . . ?
N2 Cu1 N1 85.84(5) 2_556 2_556 ?
N2 Cu1 N2 180.00(7) . 2_556 ?
C17 O1 Cu1 149.43(10) . . ?
C17 O2 H2 115.4(18) . . ?
Cu1 N1 H1 106.7 . . ?
C19 N1 Cu1 107.21(9) . . ?
C19 N1 H1 106.7 . . ?
C19 N1 C20 111.21(11) . . ?
C20 N1 Cu1 117.67(9) . . ?
C20 N1 H1 106.7 . . ?
Cu1 N2 H2A 106.6 . . ?
C18 N2 Cu1 107.46(9) . . ?
C18 N2 H2A 106.6 . . ?
C22 N2 Cu1 117.13(9) . . ?
C22 N2 H2A 106.6 . . ?
C22 N2 C18 111.94(11) . . ?
C2 C1 H1A 119.0 . . ?
C2 C1 C3 122.00(14) . 2_665 ?
C3 C1 H1A 119.0 2_665 . ?
C1 C2 C3 118.89(13) . . ?
C1 C2 C4 120.30(13) . . ?
C3 C2 C4 120.75(13) . . ?
C1 C3 C2 119.11(13) 2_665 . ?
C1 C3 C11 120.71(13) 2_665 . ?
C2 C3 C11 120.14(13) . . ?
C5 C4 C2 121.40(13) . . ?
C5 C4 C9 118.32(13) . . ?
C9 C4 C2 120.25(13) . . ?
C4 C5 H5 119.6 . . ?
C6 C5 C4 120.77(13) . . ?
C6 C5 H5 119.6 . . ?
C5 C6 H6 119.7 . . ?
C5 C6 C7 120.65(13) . . ?
C7 C6 H6 119.7 . . ?
C6 C7 C10 121.05(13) . . ?
C8 C7 C6 118.53(13) . . ?
C8 C7 C10 120.38(13) . . ?
C7 C8 H8 119.6 . . ?
C9 C8 C7 120.83(13) . . ?
C9 C8 H8 119.6 . . ?
C4 C9 H9 119.6 . . ?
C8 C9 C4 120.80(13) . . ?
C8 C9 H9 119.6 . . ?
O3 C10 C7 115.13(12) . . ?
O4 C10 O3 126.11(13) . . ?
O4 C10 C7 118.77(13) . . ?
C12 C11 C3 119.88(13) . . ?
C12 C11 C16 118.74(13) . . ?
C16 C11 C3 121.29(13) . . ?
C11 C12 H12 119.5 . . ?
C13 C12 C11 121.01(13) . . ?
C13 C12 H12 119.5 . . ?
C12 C13 H13 120.1 . . ?
C12 C13 C14 119.87(13) . . ?
C14 C13 H13 120.1 . . ?
C13 C14 C15 119.81(13) . . ?
C13 C14 C17 121.11(13) . . ?
C15 C14 C17 118.86(12) . . ?
C14 C15 H15 120.1 . . ?
C16 C15 C14 119.77(13) . . ?
C16 C15 H15 120.1 . . ?
C11 C16 H16 119.7 . . ?
C15 C16 C11 120.56(13) . . ?
C15 C16 H16 119.7 . . ?
O1 C17 O2 124.92(14) . . ?
O1 C17 C14 121.55(13) . . ?
O2 C17 C14 113.48(12) . . ?
N2 C18 H18A 110.0 . . ?
N2 C18 H18B 110.0 . . ?
N2 C18 C19 108.42(11) . . ?
H18A C18 H18B 108.4 . . ?
C19 C18 H18A 110.0 . . ?
C19 C18 H18B 110.0 . . ?
N1 C19 C18 108.23(11) . . ?
N1 C19 H19A 110.1 . . ?
N1 C19 H19B 110.1 . . ?
C18 C19 H19A 110.1 . . ?
C18 C19 H19B 110.1 . . ?
H19A C19 H19B 108.4 . . ?
N1 C20 H20A 109.3 . . ?
N1 C20 H20B 109.3 . . ?
N1 C20 C21 111.68(12) . . ?
H20A C20 H20B 107.9 . . ?
C21 C20 H20A 109.3 . . ?
C21 C20 H20B 109.3 . . ?
C20 C21 H21A 108.5 . . ?
C20 C21 H21B 108.5 . . ?
C20 C21 C22 115.28(12) . 2_556 ?
H21A C21 H21B 107.5 . . ?
C22 C21 H21A 108.5 2_556 . ?
C22 C21 H21B 108.5 2_556 . ?
N2 C22 C21 111.12(12) . 2_556 ?
N2 C22 H22A 109.4 . . ?
N2 C22 H22B 109.4 . . ?
C21 C22 H22A 109.4 2_556 . ?
C21 C22 H22B 109.4 2_556 . ?
H22A C22 H22B 108.0 . . ?

loop_
_geom_bond_atom_site_label_1
_geom_bond_atom_site_label_2
_geom_bond_distance
_geom_bond_site_symmetry_2
_geom_bond_publ_flag
Cu1 O1 2.4005(10) 2_556 ?
Cu1 O1 2.4005(10) . ?
Cu1 N1 2.0204(12) 2_556 ?
Cu1 N1 2.0204(12) . ?
Cu1 N2 2.0168(12) . ?
Cu1 N2 2.0169(12) 2_556 ?
O1 C17 1.2279(17) . ?
O2 C17 1.3012(18) . ?
O2 H2 0.85(3) . ?
O3 C10 1.2727(18) . ?
O4 C10 1.2463(18) . ?
N1 H1 1.0000 . ?
N1 C19 1.4799(18) . ?
N1 C20 1.4821(18) . ?
N2 H2A 1.0000 . ?
N2 C18 1.4837(19) . ?
N2 C22 1.4816(18) . ?
C1 H1A 0.9500 . ?
C1 C2 1.393(2) . ?
C1 C3 1.395(2) 2_665 ?
C2 C3 1.408(2) . ?
C2 C4 1.4930(19) . ?
C3 C11 1.490(2) . ?
C4 C5 1.395(2) . ?
C4 C9 1.398(2) . ?
C5 H5 0.9500 . ?
C5 C6 1.387(2) . ?
C6 H6 0.9500 . ?
C6 C7 1.396(2) . ?
C7 C8 1.393(2) . ?
C7 C10 1.5163(19) . ?
C8 H8 0.9500 . ?
C8 C9 1.382(2) . ?
C9 H9 0.9500 . ?
C11 C12 1.395(2) . ?
C11 C16 1.398(2) . ?
C12 H12 0.9500 . ?
C12 C13 1.380(2) . ?
C13 H13 0.9500 . ?
C13 C14 1.395(2) . ?
C14 C15 1.396(2) . ?
C14 C17 1.4956(19) . ?
C15 H15 0.9500 . ?
C15 C16 1.390(2) . ?
C16 H16 0.9500 . ?
C18 H18A 0.9900 . ?
C18 H18B 0.9900 . ?
C18 C19 1.511(2) . ?
C19 H19A 0.9900 . ?
C19 H19B 0.9900 . ?
C20 H20A 0.9900 . ?
C20 H20B 0.9900 . ?
C20 C21 1.519(2) . ?
C21 H21A 0.9900 . ?
C21 H21B 0.9900 . ?
C21 C22 1.521(2) 2_556 ?
C22 H22A 0.9900 . ?
C22 H22B 0.9900 . ?

loop_
_geom_hbond_atom_site_label_D
_geom_hbond_atom_site_label_H
_geom_hbond_atom_site_label_A
_geom_hbond_distance_DH
_geom_hbond_distance_HA
_geom_hbond_distance_DA
_geom_hbond_angle_DHA
_geom_hbond_site_symmetry_A
_geom_hbond_publ_flag
N1 H1 O4 1.00 2.15 3.0626(16) 151.2 1_545 yes
N2 H2A O4 1.00 2.12 3.0183(15) 148.4 1_445 yes
C19 H19A O3 0.99 2.58 3.3969(18) 139.6 1_445 yes
O2 H2 O3 0.85(3) 1.63(3) 2.4769(14) 168(3) 2_666 yes

loop_
_geom_torsion_atom_site_label_1
_geom_torsion_atom_site_label_2
_geom_torsion_atom_site_label_3
_geom_torsion_atom_site_label_4
_geom_torsion
_geom_torsion_site_symmetry_1
_geom_torsion_site_symmetry_2
_geom_torsion_site_symmetry_3
_geom_torsion_site_symmetry_4
_geom_torsion_publ_flag
Cu1 O1 C17 O2 76.3(2) . . . . ?
Cu1 O1 C17 C14 -106.41(19) . . . . ?
Cu1 N1 C19 C18 40.31(13) . . . . ?
Cu1 N1 C20 C21 -54.90(14) . . . . ?
Cu1 N2 C18 C19 38.78(13) . . . . ?
Cu1 N2 C22 C21 -57.22(14) . . . 2_556 ?
N1 C20 C21 C22 68.52(16) . . . 2_556 ?
N2 C18 C19 N1 -53.30(15) . . . . ?
C1 C2 C3 C1 0.6(2) . . . 2_665 ?
C1 C2 C3 C11 -177.05(13) . . . . ?
C1 C2 C4 C5 62.8(2) . . . . ?
C1 C2 C4 C9 -119.22(16) . . . . ?
C1 C3 C11 C12 -121.53(15) 2_665 . . . ?
C1 C3 C11 C16 62.0(2) 2_665 . . . ?
C2 C3 C11 C12 56.10(19) . . . . ?
C2 C3 C11 C16 -120.42(15) . . . . ?
C2 C4 C5 C6 174.70(14) . . . . ?
C2 C4 C9 C8 -175.90(13) . . . . ?
C3 C1 C2 C3 -0.6(2) 2_665 . . . ?
C3 C1 C2 C4 176.73(13) 2_665 . . . ?
C3 C2 C4 C5 -119.85(16) . . . . ?
C3 C2 C4 C9 58.10(19) . . . . ?
C3 C11 C12 C13 -171.58(13) . . . . ?
C3 C11 C16 C15 172.38(13) . . . . ?
C4 C2 C3 C1 -176.73(13) . . . 2_665 ?
C4 C2 C3 C11 5.6(2) . . . . ?
C4 C5 C6 C7 1.5(2) . . . . ?
C5 C4 C9 C8 2.1(2) . . . . ?
C5 C6 C7 C8 1.5(2) . . . . ?
C5 C6 C7 C10 -176.13(13) . . . . ?
C6 C7 C8 C9 -2.7(2) . . . . ?
C6 C7 C10 O3 -167.79(13) . . . . ?
C6 C7 C10 O4 12.4(2) . . . . ?
C7 C8 C9 C4 0.9(2) . . . . ?
C8 C7 C10 O3 14.65(19) . . . . ?
C8 C7 C10 O4 -165.11(13) . . . . ?
C9 C4 C5 C6 -3.3(2) . . . . ?
C10 C7 C8 C9 174.96(13) . . . . ?
C11 C12 C13 C14 -1.6(2) . . . . ?
C12 C11 C16 C15 -4.2(2) . . . . ?
C12 C13 C14 C15 -2.7(2) . . . . ?
C12 C13 C14 C17 171.84(13) . . . . ?
C13 C14 C15 C16 3.5(2) . . . . ?
C13 C14 C17 O1 154.98(14) . . . . ?
C13 C14 C17 O2 -27.42(18) . . . . ?
C14 C15 C16 C11 0.0(2) . . . . ?
C15 C14 C17 O1 -30.4(2) . . . . ?
C15 C14 C17 O2 147.15(13) . . . . ?
C16 C11 C12 C13 5.0(2) . . . . ?
C17 C14 C15 C16 -171.15(13) . . . . ?
C18 N2 C22 C21 178.04(12) . . . 2_556 ?
C19 N1 C20 C21 -179.08(12) . . . . ?
C20 N1 C19 C18 170.23(11) . . . . ?
C22 N2 C18 C19 168.73(11) . . . . ?

loop_
_smtbx_masks_void_nr
_smtbx_masks_void_average_x
_smtbx_masks_void_average_y
_smtbx_masks_void_average_z
_smtbx_masks_void_volume
_smtbx_masks_void_count_electrons
_smtbx_masks_void_content
1 -0.068 -0.020 0.000 293.8 4.5 ?
